data_7214097
loop_
_publ_author_name
'Mondal, Suvendu Sekhar'
'Bhunia, Asamanjoy'
'Demeshko, Serhiy'
'Kelling, Alexandra'
'Schilde, Uwe'
'Janiak, Christoph'
'Holdt, Hans-J\"urgen'

_publ_section_title
;
 Synthesis of a Co(ii)--imidazolate framework from an anionic linker
 precursor: gas-sorption and magnetic properties
;
_journal_issue 1
_journal_name_full CrystEngComm
_journal_page_first 39
_journal_paper_doi 10.1039/c3ce42040j
_journal_volume 16
_journal_year 2014
_chemical_formula_moiety 'C6 H6 Co N4 O2, 0.5(C3 H7 N O) '
_chemical_formula_sum 'C7.5 H9.5 Co N4.5 O2.5'
_chemical_formula_weight 261.63
_chemical_name_systematic
;
 (2-methyl-imidazolate-4-amide-5-imidato)-cobalt(II) dimethylformamide solvate
;
_space_group_IT_number 148
_symmetry_cell_setting trigonal
_symmetry_space_group_name_Hall '-R 3'
_symmetry_space_group_name_H-M 'R -3 :H'
_atom_sites_solution_hydrogens mixed
_atom_sites_solution_primary direct
_atom_sites_solution_secondary difmap
_audit_creation_method SHELXL-97
_cell_angle_alpha 90.00
_cell_angle_beta 90.00
_cell_angle_gamma 120.00
_cell_formula_units_Z 18
_cell_length_a 17.7780(13)
_cell_length_b 17.7780(13)
_cell_length_c 18.6529(13)
_cell_measurement_reflns_used 10025
_cell_measurement_temperature 210(2)
_cell_measurement_theta_max 26.97
_cell_measurement_theta_min 1.72
_cell_volume 5105.6(6)
_computing_cell_refinement 'X-AREA (Stoe, 2004)'
_computing_data_collection 'X-AREA (Stoe, 2004)'
_computing_data_reduction 'X-RED (Stoe, 2004)'
_computing_publication_material 'SHELXL-97 (Sheldrick, 1997)'
_computing_structure_refinement 'SHELXL-97 (Sheldrick, 1997)'
_computing_structure_solution 'SHELXS-97 (Sheldrick, 1997)'
_diffrn_ambient_temperature 210(2)
_diffrn_detector 'image plate (34 cm diameter)'
_diffrn_detector_area_resol_mean 6.67
_diffrn_detector_type STOE
_diffrn_measurement_details
; 
 180 frames, 5 min exposure time
;
_diffrn_measurement_device '2-circle goniometer'
_diffrn_measurement_device_type 'STOE IPDS 2'
_diffrn_measurement_method '\w scan, \d \w = 1.0 deg'
_diffrn_radiation_monochromator 'plane graphite'
_diffrn_radiation_source 'fine-focus sealed tube'
_diffrn_radiation_type 'Mo K\a'
_diffrn_radiation_wavelength 0.71073
_diffrn_reflns_av_R_equivalents 0.0521
_diffrn_reflns_av_sigmaI/netI 0.0371
_diffrn_reflns_limit_h_max 21
_diffrn_reflns_limit_h_min -21
_diffrn_reflns_limit_k_max 21
_diffrn_reflns_limit_k_min -21
_diffrn_reflns_limit_l_max 22
_diffrn_reflns_limit_l_min -21
_diffrn_reflns_number 11007
_diffrn_reflns_theta_max 24.99
_diffrn_reflns_theta_min 1.72
_exptl_absorpt_coefficient_mu 1.506
_exptl_absorpt_correction_T_max 0.8078
_exptl_absorpt_correction_T_min 0.7279
_exptl_absorpt_correction_type integration
_exptl_absorpt_process_details 'X-Red (Stoe, 2004)'
_exptl_crystal_colour violet
_exptl_crystal_density_diffrn 1.532
_exptl_crystal_density_method 'not measured'
_exptl_crystal_description prism
_exptl_crystal_F_000 2394
_exptl_crystal_size_max 0.16
_exptl_crystal_size_mid 0.13
_exptl_crystal_size_min 0.11
_refine_diff_density_max 0.766
_refine_diff_density_min -0.359
_refine_diff_density_rms 0.062
_refine_ls_extinction_method none
_refine_ls_goodness_of_fit_ref 0.984
_refine_ls_hydrogen_treatment constr
_refine_ls_matrix_type full
_refine_ls_number_parameters 128
_refine_ls_number_reflns 2002
_refine_ls_number_restraints 0
_refine_ls_restrained_S_all 0.984
_refine_ls_R_factor_all 0.0772
_refine_ls_R_factor_gt 0.0482
_refine_ls_shift/su_max 0.000
_refine_ls_shift/su_mean 0.000
_refine_ls_structure_factor_coef Fsqd
_refine_ls_weighting_details 'calc w=1/[\s^2^(Fo^2^)+(0.0715P)^2^] where P=(Fo^2^+2Fc^2^)/3'
_refine_ls_weighting_scheme calc
_refine_ls_wR_factor_gt 0.1142
_refine_ls_wR_factor_ref 0.1245
_reflns_number_gt 1304
_reflns_number_total 2002
_reflns_threshold_expression >2sigma(I)
_cod_data_source_file c3ce42040j.txt
_cod_data_source_block IFP-5
_cod_original_sg_symbol_H-M R-3
_cod_original_formula_sum 'C7.50 H9.50 Co N4.50 O2.50'
_cod_database_code 7214097

loop_
_symmetry_equiv_pos_as_xyz
'x, y, z'
'-y, x-y, z'
'-x+y, -x, z'
'x+2/3, y+1/3, z+1/3'
'-y+2/3, x-y+1/3, z+1/3'
'-x+y+2/3, -x+1/3, z+1/3'
'x+1/3, y+2/3, z+2/3'
'-y+1/3, x-y+2/3, z+2/3'
'-x+y+1/3, -x+2/3, z+2/3'
'-x, -y, -z'
'y, -x+y, -z'
'x-y, x, -z'
'-x+2/3, -y+1/3, -z+1/3'
'y+2/3, -x+y+1/3, -z+1/3'
'x-y+2/3, x+1/3, -z+1/3'
'-x+1/3, -y+2/3, -z+2/3'
'y+1/3, -x+y+2/3, -z+2/3'
'x-y+1/3, x+2/3, -z+2/3'

loop_
_atom_site_label
_atom_site_type_symbol
_atom_site_fract_x
_atom_site_fract_y
_atom_site_fract_z
_atom_site_U_iso_or_equiv
_atom_site_adp_type
_atom_site_occupancy
_atom_site_site_symmetry_order
_atom_site_calc_flag
_atom_site_refinement_flags_posn
_atom_site_refinement_flags_adp
Co1 Co 0.61806(4) -0.04069(4) 0.20922(2) 0.0602(3) Uani 1 1 d . .
O1 O 0.7344(2) 0.0748(2) 0.20491(13) 0.0731(10) Uani 1 1 d . .
O2 O 0.5155(2) -0.0411(2) 0.25205(13) 0.0733(10) Uani 1 1 d . .
N1 N 0.6076(2) -0.0313(2) 0.09670(15) 0.0585(10) Uani 1 1 d . .
N2 N 0.6638(3) -0.0345(3) 0.31390(15) 0.0588(9) Uani 1 1 d . .
N3 N 0.8472(3) 0.1756(3) 0.26940(19) 0.0845(15) Uani 1 1 d . .
H3A H 0.875(4) 0.189(4) 0.312(3) 0.101 Uiso 1 1 d . U
H3B H 0.881(4) 0.215(4) 0.235(4) 0.101 Uiso 1 1 d . U
N4 N 0.6083(3) -0.1520(3) 0.17860(16) 0.0685(12) Uani 1 1 d . .
H4 H 0.604(3) -0.191(3) 0.203(3) 0.082 Uiso 1 1 d . U
C1 C 0.6412(3) -0.0751(3) 0.37681(18) 0.0617(12) Uani 1 1 d . .
C2 C 0.7755(4) 0.1009(4) 0.26358(19) 0.0680(13) Uani 1 1 d . .
C3 C 0.7379(3) 0.0430(3) 0.32613(19) 0.0590(11) Uani 1 1 d . .
C4 C 0.6209(3) -0.0932(3) 0.06467(18) 0.0587(11) Uani 1 1 d . .
C5 C 0.6179(3) -0.1623(3) 0.1105(2) 0.0652(12) Uani 1 1 d . .
C6 C 0.5635(3) -0.1635(3) 0.3875(2) 0.0785(15) Uani 1 1 d . .
H6A H 0.5174 -0.1703 0.3565 0.118 Uiso 1 1 calc R U
H6B H 0.5448 -0.1699 0.4365 0.118 Uiso 1 1 calc R U
H6C H 0.5786 -0.2070 0.3762 0.118 Uiso 1 1 calc R U

loop_
_atom_site_aniso_label
_atom_site_aniso_U_11
_atom_site_aniso_U_22
_atom_site_aniso_U_33
_atom_site_aniso_U_23
_atom_site_aniso_U_13
_atom_site_aniso_U_12
Co1 0.0803(5) 0.0865(5) 0.0160(3) -0.0005(2) 0.0010(2) 0.0433(4)
O1 0.095(2) 0.089(2) 0.0182(13) 0.0042(12) -0.0056(13) 0.0331(19)
O2 0.089(2) 0.123(3) 0.0194(12) -0.0073(14) -0.0049(14) 0.061(2)
N1 0.081(3) 0.081(2) 0.0188(14) -0.0016(15) -0.0020(14) 0.044(2)
N2 0.077(2) 0.078(3) 0.0167(14) -0.0014(14) 0.0001(15) 0.035(2)
N3 0.102(4) 0.094(3) 0.0204(16) 0.0118(18) -0.0057(18) 0.021(3)
N4 0.111(3) 0.085(3) 0.0171(15) 0.0068(15) 0.0040(16) 0.055(3)
C1 0.084(3) 0.081(3) 0.0206(18) -0.0015(18) -0.0041(18) 0.041(3)
C2 0.090(4) 0.087(4) 0.0199(19) 0.0047(19) 0.003(2) 0.039(3)
C3 0.079(3) 0.081(3) 0.0209(17) 0.0049(19) 0.0029(18) 0.043(3)
C4 0.079(3) 0.074(3) 0.0216(17) -0.0009(18) 0.0019(17) 0.037(2)
C5 0.095(4) 0.085(3) 0.0210(17) 0.0027(19) 0.0046(19) 0.049(3)
C6 0.096(4) 0.084(4) 0.034(2) 0.001(2) -0.007(2) 0.030(3)

loop_
_atom_type_symbol
_atom_type_description
_atom_type_scat_dispersion_real
_atom_type_scat_dispersion_imag
_atom_type_scat_source
C C 0.0033 0.0016 'International Tables Vol C Tables 4.2.6.8 and 6.1.1.4'
H H 0.0000 0.0000 'International Tables Vol C Tables 4.2.6.8 and 6.1.1.4'
Co Co 0.3494 0.9721 'International Tables Vol C Tables 4.2.6.8 and 6.1.1.4'
N N 0.0061 0.0033 'International Tables Vol C Tables 4.2.6.8 and 6.1.1.4'
O O 0.0106 0.0060 'International Tables Vol C Tables 4.2.6.8 and 6.1.1.4'

loop_
_geom_angle_atom_site_label_1
_geom_angle_atom_site_label_2
_geom_angle_atom_site_label_3
_geom_angle
_geom_angle_site_symmetry_1
_geom_angle_site_symmetry_3
N4 Co1 O2 119.36(17) . .
N4 Co1 O1 121.78(16) . .
O2 Co1 O1 118.70(15) . .
N4 Co1 N2 99.12(14) . .
O2 Co1 N2 87.54(13) . .
O1 Co1 N2 79.32(13) . .
N4 Co1 N1 79.98(13) . .
O2 Co1 N1 106.34(13) . .
O1 Co1 N1 88.11(12) . .
N2 Co1 N1 164.67(15) . .
C2 O1 Co1 116.0(3) . .
C5 O2 Co1 130.8(2) 15_445 .
C1 N1 C4 105.6(3) 9_654 .
C1 N1 Co1 142.6(3) 9_654 .
C4 N1 Co1 108.1(2) . .
C1 N2 C3 106.0(3) . .
C1 N2 Co1 142.1(3) . .
C3 N2 Co1 111.1(2) . .
C2 N3 H3A 118(4) . .
C2 N3 H3B 131(4) . .
H3A N3 H3B 110(5) . .
C5 N4 Co1 117.9(3) . .
C5 N4 H4 112(4) . .
Co1 N4 H4 129(4) . .
N2 C1 N1 112.2(4) . 5_545
N2 C1 C6 123.7(4) . .
N1 C1 C6 124.0(3) 5_545 .
O1 C2 N3 122.3(4) . .
O1 C2 C3 116.8(5) . .
N3 C2 C3 121.0(4) . .
N2 C3 C4 108.7(4) . 5_545
N2 C3 C2 116.3(4) . .
C4 C3 C2 135.0(5) 5_545 .
N1 C4 C3 107.4(4) . 9_654
N1 C4 C5 117.8(3) . .
C3 C4 C5 134.8(4) 9_654 .
O2 C5 N4 127.5(4) 14 .
O2 C5 C4 118.9(3) 14 .
N4 C5 C4 113.5(4) . .
C1 C6 H6A 109.5 . .
C1 C6 H6B 109.5 . .
H6A C6 H6B 109.5 . .
C1 C6 H6C 109.5 . .
H6A C6 H6C 109.5 . .
H6B C6 H6C 109.5 . .

loop_
_geom_bond_atom_site_label_1
_geom_bond_atom_site_label_2
_geom_bond_distance
_geom_bond_site_symmetry_2
Co1 N4 1.982(4) .
Co1 O2 1.988(3) .
Co1 O1 2.062(3) .
Co1 N2 2.097(3) .
Co1 N1 2.121(3) .
O1 C2 1.268(5) .
O2 C5 1.279(5) 15_445
N1 C1 1.365(5) 9_654
N1 C4 1.374(6) .
N2 C1 1.330(5) .
N2 C3 1.368(6) .
N3 C2 1.307(7) .
N3 H3A 0.91(6) .
N3 H3B 0.91(6) .
N4 C5 1.307(5) .
N4 H4 0.81(5) .
C1 N1 1.365(5) 5_545
C1 C6 1.500(7) .
C2 C3 1.476(6) .
C3 C4 1.388(5) 5_545
C4 C3 1.388(5) 9_654
C4 C5 1.474(6) .
C5 O2 1.279(5) 14
C6 H6A 0.9600 .
C6 H6B 0.9600 .
C6 H6C 0.9600 .

loop_
_geom_hbond_atom_site_label_D
_geom_hbond_atom_site_label_H
_geom_hbond_atom_site_label_A
_geom_hbond_distance_DH
_geom_hbond_distance_HA
_geom_hbond_distance_DA
_geom_hbond_angle_DHA
_geom_hbond_site_symmetry_A
N3 H3A O2 0.91(6) 1.94(6) 2.800(4) 157(5) 18_545
N3 H3B O1 0.91(6) 2.17(7) 3.024(5) 156(5) 13_655
N4 H4 N1 0.81(5) 2.44(5) 3.189(5) 156(5) 14

loop_
_geom_torsion_atom_site_label_1
_geom_torsion_atom_site_label_2
_geom_torsion_atom_site_label_3
_geom_torsion_atom_site_label_4
_geom_torsion
_geom_torsion_site_symmetry_1
_geom_torsion_site_symmetry_4
C3 N2 C1 N1 -0.6(5) . 5_545
Co1 N2 C1 N1 -169.6(4) . 5_545
C3 N2 C1 C6 -179.3(5) . .
Co1 N2 C1 C6 11.7(8) . .
Co1 O1 C2 N3 -175.5(4) . .
Co1 O1 C2 C3 3.6(6) . .
C1 N2 C3 C4 0.8(5) . 5_545
Co1 N2 C3 C4 173.5(3) . 5_545
C1 N2 C3 C2 -179.4(4) . .
Co1 N2 C3 C2 -6.6(5) . .
O1 C2 C3 N2 2.2(6) . .
N3 C2 C3 N2 -178.6(5) . .
O1 C2 C3 C4 -177.9(5) . 5_545
N3 C2 C3 C4 1.2(9) . 5_545
C1 N1 C4 C3 0.2(5) 9_654 9_654
Co1 N1 C4 C3 -163.4(3) . 9_654
C1 N1 C4 C5 177.8(4) 9_654 .
Co1 N1 C4 C5 14.2(5) . .
Co1 N4 C5 O2 169.9(4) . 14
Co1 N4 C5 C4 -9.3(6) . .
N1 C4 C5 O2 176.3(4) . 14
C3 C4 C5 O2 -7.0(9) 9_654 14
N1 C4 C5 N4 -4.4(6) . .
C3 C4 C5 N4 172.2(5) 9_654 .

loop_
_platon_squeeze_void_nr
_platon_squeeze_void_average_x
_platon_squeeze_void_average_y
_platon_squeeze_void_average_z
_platon_squeeze_void_volume
_platon_squeeze_void_count_electrons
_platon_squeeze_void_content
1 0.000 0.000 -0.002 693 120 ' '
2 0.333 0.667 0.681 694 121 ' '
3 0.667 0.333 0.347 694 121 ' '
